data_7215244
loop_
_publ_author_name
'Hutchins, Kristin M.'
'Sumrak, Joseph C.'
'Swenson, Dale C.'
'MacGillivray, Leonard R.'

_publ_section_title
;
 Head-to-tail photodimerization of a thiophene in a co-crystal and a rare
 adipic acid dimer in the presence of a heterosynthon
;
_journal_issue 26
_journal_name_full CrystEngComm
_journal_page_first 5762
_journal_paper_doi 10.1039/c4ce00481g
_journal_volume 16
_journal_year 2014
_chemical_formula_moiety '2(C11 H9 N S), C4 H6 O4'
_chemical_formula_sum 'C26 H24 N2 O4 S2'
_chemical_formula_weight 492.59
_chemical_name_common 'BPTE Succinic Acid'
_chemical_name_systematic
; 
1-(4-pyridyl)-2-(3-thienyl)ethylene butanedioic acid  
;
_space_group_IT_number 14
_symmetry_cell_setting monoclinic
_symmetry_space_group_name_Hall '-P 2ybc'
_symmetry_space_group_name_H-M 'P 1 21/c 1'
_atom_sites_solution_hydrogens geom
_atom_sites_solution_primary direct
_atom_sites_solution_secondary difmap
_audit_creation_method SHELXL-97
_cell_angle_alpha 90.00
_cell_angle_beta 108.704(5)
_cell_angle_gamma 90.00
_cell_formula_units_Z 4
_cell_length_a 9.2826(10)
_cell_length_b 19.692(2)
_cell_length_c 13.6649(15)
_cell_measurement_reflns_used 10245
_cell_measurement_temperature 298(2)
_cell_measurement_theta_max 27.88
_cell_measurement_theta_min 1.00
_cell_volume 2365.9(4)
_computing_cell_refinement 'HKL Scalepack (Otwinowski & Minor, 1997)'
_computing_data_collection 'Collect (Nonius BV, 1997-2000)'
_computing_data_reduction 'HKL Denzo, Scalepack (Otwinowski & Minor, 1997)'
_computing_structure_refinement 'SHELXL-97 (Sheldrick, 1997)'
_computing_structure_solution 'SHELXS-97 (Sheldrick, 1990)'
_diffrn_ambient_temperature 298(2)
_diffrn_measured_fraction_theta_full 0.998
_diffrn_measured_fraction_theta_max 0.998
_diffrn_measurement_device_type 'Nonius KappaCCD'
_diffrn_measurement_method 'CCD phi and omega scans'
_diffrn_radiation_monochromator graphite
_diffrn_radiation_source 'fine-focus sealed tube'
_diffrn_radiation_type MoK\a
_diffrn_radiation_wavelength 0.71073
_diffrn_reflns_av_R_equivalents 0.0645
_diffrn_reflns_av_sigmaI/netI 0.0473
_diffrn_reflns_limit_h_max 11
_diffrn_reflns_limit_h_min -11
_diffrn_reflns_limit_k_max 23
_diffrn_reflns_limit_k_min -23
_diffrn_reflns_limit_l_max 16
_diffrn_reflns_limit_l_min -16
_diffrn_reflns_number 15445
_diffrn_reflns_theta_full 25.00
_diffrn_reflns_theta_max 25.00
_diffrn_reflns_theta_min 2.56
_exptl_absorpt_coefficient_mu 0.262
_exptl_absorpt_correction_T_max 0.9819
_exptl_absorpt_correction_T_min 0.9593
_exptl_absorpt_correction_type multi-scan
_exptl_absorpt_process_details 'HKL Scalepack (Otwinowski & Minor, 1997)'
_exptl_crystal_colour colorless
_exptl_crystal_density_diffrn 1.383
_exptl_crystal_density_method 'not measured'
_exptl_crystal_description plate
_exptl_crystal_F_000 1032
_exptl_crystal_size_max 0.16
_exptl_crystal_size_mid 0.15
_exptl_crystal_size_min 0.07
_refine_diff_density_max 0.296
_refine_diff_density_min -0.207
_refine_diff_density_rms 0.043
_refine_ls_extinction_method none
_refine_ls_goodness_of_fit_ref 1.041
_refine_ls_hydrogen_treatment constr
_refine_ls_matrix_type full
_refine_ls_number_parameters 530
_refine_ls_number_reflns 4156
_refine_ls_number_restraints 1018
_refine_ls_restrained_S_all 0.981
_refine_ls_R_factor_all 0.1029
_refine_ls_R_factor_gt 0.0591
_refine_ls_shift/su_max 0.000
_refine_ls_shift/su_mean 0.000
_refine_ls_structure_factor_coef Fsqd
_refine_ls_weighting_details 'calc w=1/[\s^2^(Fo^2^)+(0.0645P)^2^+1.3486P] where P=(Fo^2^+2Fc^2^)/3'
_refine_ls_weighting_scheme calc
_refine_ls_wR_factor_gt 0.1319
_refine_ls_wR_factor_ref 0.1523
_reflns_number_gt 2713
_reflns_number_total 4156
_reflns_threshold_expression >2sigma(I)
_cod_data_source_file c4ce00481g2.cif
_cod_data_source_block mcg967
_cod_depositor_comments 'Adding full bibliography for 7215244--7215247.cif.'
_cod_original_sg_symbol_H-M P21/c
_cod_database_code 7215244

loop_
_symmetry_equiv_pos_as_xyz
'x, y, z'
'-x, y+1/2, -z+1/2'
'-x, -y, -z'
'x, -y-1/2, z-1/2'

loop_
_atom_site_label
_atom_site_type_symbol
_atom_site_fract_x
_atom_site_fract_y
_atom_site_fract_z
_atom_site_U_iso_or_equiv
_atom_site_adp_type
_atom_site_occupancy
_atom_site_symmetry_multiplicity
_atom_site_calc_flag
_atom_site_refinement_flags
_atom_site_disorder_assembly
_atom_site_disorder_group
O4 O -0.4040(4) 0.67640(13) 0.0293(2) 0.0551(7) Uani 0.908(2) 1 d PDU A 1
O3 O -0.3283(3) 0.56824(10) 0.04472(17) 0.0524(6) Uani 0.908(2) 1 d PDU A 1
H3A H -0.2624 0.5825 0.0962 0.079 Uiso 0.908(2) 1 calc PR A 1
C26 C -0.4182(5) 0.61876(19) -0.0013(4) 0.0423(7) Uani 0.908(2) 1 d PDU A 1
C25 C -0.5424(3) 0.59568(14) -0.0967(2) 0.0398(7) Uani 0.908(2) 1 d PDU A 1
H25A H -0.5946 0.5573 -0.0791 0.048 Uiso 0.908(2) 1 calc PR A 1
H25B H -0.4967 0.5804 -0.1475 0.048 Uiso 0.908(2) 1 calc PR A 1
C24 C -0.6573(3) 0.65059(13) -0.1444(2) 0.0415(7) Uani 0.908(2) 1 d PDU A 1
H24A H -0.7029 0.6659 -0.0935 0.050 Uiso 0.908(2) 1 calc PR A 1
H24B H -0.6050 0.6890 -0.1621 0.050 Uiso 0.908(2) 1 calc PR A 1
C23 C -0.7807(6) 0.62777(19) -0.2390(3) 0.0425(8) Uani 0.908(2) 1 d PDU A 1
O2 O -0.7914(3) 0.57123(11) -0.27461(17) 0.0505(6) Uani 0.908(2) 1 d PDU A 1
O1 O -0.8785(3) 0.67730(12) -0.2794(2) 0.0542(8) Uani 0.908(2) 1 d PDU A 1
H1A H -0.9520 0.6618 -0.3248 0.081 Uiso 0.908(2) 1 calc PR A 1
C1 C -1.3321(5) 0.67955(19) -0.5727(3) 0.0423(8) Uani 0.908(2) 1 d PDU A 1
H1 H -1.4060 0.7129 -0.5966 0.051 Uiso 0.908(2) 1 calc PR A 1
C2 C -1.2120(4) 0.69029(17) -0.4851(3) 0.0443(8) Uani 0.908(2) 1 d PDU A 1
H2 H -1.2073 0.7314 -0.4506 0.053 Uiso 0.908(2) 1 calc PR A 1
N1 N -1.1015(3) 0.64542(15) -0.4464(2) 0.0452(7) Uani 0.908(2) 1 d PDU A 1
C3 C -1.1115(4) 0.58689(18) -0.4956(3) 0.0443(8) Uani 0.908(2) 1 d PDU A 1
H3 H -1.0362 0.5546 -0.4684 0.053 Uiso 0.908(2) 1 calc PR A 1
C4 C -1.2272(4) 0.57089(16) -0.5851(3) 0.0440(8) Uani 0.908(2) 1 d PDU A 1
H4 H -1.2277 0.5293 -0.6174 0.053 Uiso 0.908(2) 1 calc PR A 1
C5 C -1.3440(4) 0.61807(19) -0.6268(3) 0.0397(7) Uani 0.908(2) 1 d PDU A 1
C6 C -1.4671(3) 0.60393(15) -0.7215(2) 0.0424(7) Uani 0.908(2) 1 d PDU A 1
H6 H -1.4599 0.5643 -0.7566 0.051 Uiso 0.908(2) 1 calc PR A 1
C7 C -1.5890(3) 0.64259(15) -0.7626(2) 0.0417(7) Uani 0.908(2) 1 d PDU A 1
H7 H -1.5942 0.6824 -0.7272 0.050 Uiso 0.908(2) 1 calc PR A 1
C8 C -1.7161(11) 0.6297(4) -0.8570(8) 0.0453(8) Uani 0.801(3) 1 d PDU A 1
C9 C -1.8308(12) 0.6747(4) -0.8978(7) 0.0483(9) Uani 0.801(3) 1 d PDU A 1
H9 H -1.8339 0.7176 -0.8702 0.058 Uiso 0.801(3) 1 calc PR A 1
S1 S -1.96647(13) 0.64529(6) -1.00297(9) 0.0565(5) Uani 0.801(3) 1 d PDU A 1
C10 C -1.8655(6) 0.5684(3) -0.9971(5) 0.0493(13) Uani 0.801(3) 1 d PDU A 1
H10 H -1.8970 0.5324 -1.0433 0.059 Uiso 0.801(3) 1 calc PR A 1
C11 C -1.7374(8) 0.5694(3) -0.9167(7) 0.0507(11) Uani 0.801(3) 1 d PDU A 1
H11 H -1.6681 0.5337 -0.9012 0.061 Uiso 0.801(3) 1 calc PR A 1
C12 C 0.1227(3) 0.56766(16) 0.3433(3) 0.0458(8) Uani 0.908(2) 1 d PDU A 1
H12 H 0.1882 0.5323 0.3738 0.055 Uiso 0.908(2) 1 calc PR A 1
C13 C -0.0008(4) 0.55542(16) 0.2586(3) 0.0459(8) Uani 0.908(2) 1 d PDU A 1
H13 H -0.0160 0.5113 0.2330 0.055 Uiso 0.908(2) 1 calc PR A 1
N2 N -0.1005(3) 0.60252(17) 0.2104(2) 0.0451(7) Uani 0.908(2) 1 d PDU A 1
C14 C -0.0745(4) 0.66539(18) 0.2486(3) 0.0488(8) Uani 0.908(2) 1 d PDU A 1
H14 H -0.1423 0.6995 0.2160 0.059 Uiso 0.908(2) 1 calc PR A 1
C15 C 0.0483(4) 0.68276(16) 0.3345(3) 0.0476(8) Uani 0.908(2) 1 d PDU A 1
H15 H 0.0613 0.7273 0.3582 0.057 Uiso 0.908(2) 1 calc PR A 1
C16 C 0.1508(4) 0.63297(16) 0.3844(3) 0.0433(7) Uani 0.908(2) 1 d PDU A 1
C17 C 0.2811(4) 0.64993(16) 0.4756(2) 0.0499(8) Uani 0.908(2) 1 d PDU A 1
H17 H 0.2942 0.6953 0.4952 0.060 Uiso 0.908(2) 1 calc PR A 1
C18 C 0.3813(3) 0.60583(17) 0.5322(2) 0.0495(8) Uani 0.908(2) 1 d PDU A 1
H18 H 0.3639 0.5607 0.5118 0.059 Uiso 0.908(2) 1 calc PR A 1
C19 C 0.5155(14) 0.6182(5) 0.6223(10) 0.0470(10) Uani 0.657(3) 1 d PDU A 1
C20 C 0.6121(16) 0.5693(6) 0.6753(10) 0.0509(10) Uani 0.657(3) 1 d PDU A 1
H20 H 0.5980 0.5236 0.6579 0.061 Uiso 0.657(3) 1 calc PR A 1
S2 S 0.75831(17) 0.59726(9) 0.77413(12) 0.0534(5) Uani 0.657(3) 1 d PDU A 1
C21 C 0.6832(11) 0.6793(5) 0.7479(8) 0.0630(10) Uani 0.657(3) 1 d PDU A 1
H21 H 0.7244 0.7164 0.7895 0.076 Uiso 0.657(3) 1 calc PR A 1
C22 C 0.5654(13) 0.6839(6) 0.6658(9) 0.0523(16) Uani 0.657(3) 1 d PDU A 1
H22 H 0.5189 0.7246 0.6384 0.063 Uiso 0.657(3) 1 calc PR A 1
O4' O -0.393(2) 0.5651(10) 0.0008(16) 0.051(3) Uani 0.092(2) 1 d PDU A 2
O3' O -0.375(3) 0.6718(11) 0.058(2) 0.046(4) Uani 0.092(2) 1 d PDU A 2
H3" H -0.2893 0.6603 0.0937 0.069 Uiso 0.092(2) 1 calc PR A 2
C26' C -0.437(4) 0.6229(12) -0.009(3) 0.0423(7) Uani 0.092(2) 1 d PDU A 2
C25' C -0.583(2) 0.6456(9) -0.0876(15) 0.046(3) Uiso 0.092(2) 1 d PDU A 2
H25D H -0.5645 0.6872 -0.1196 0.055 Uiso 0.092(2) 1 calc PR A 2
H25C H -0.6567 0.6559 -0.0526 0.055 Uiso 0.092(2) 1 calc PR A 2
C24' C -0.652(2) 0.5938(9) -0.1710(14) 0.043(2) Uiso 0.092(2) 1 d PDU A 2
H24D H -0.5746 0.5796 -0.2008 0.052 Uiso 0.092(2) 1 calc PR A 2
H24C H -0.6818 0.5542 -0.1401 0.052 Uiso 0.092(2) 1 calc PR A 2
C23' C -0.787(5) 0.6199(10) -0.255(3) 0.0425(8) Uani 0.092(2) 1 d PDU A 2
O2' O -0.823(3) 0.6789(9) -0.267(2) 0.049(4) Uani 0.092(2) 1 d PDU A 2
O1' O -0.853(2) 0.5713(10) -0.3216(13) 0.047(3) Uani 0.092(2) 1 d PDU A 2
H1" H -0.9332 0.5857 -0.3621 0.071 Uiso 0.092(2) 1 calc PR A 2
C1' C -1.286(3) 0.5727(13) -0.612(2) 0.041(3) Uani 0.092(2) 1 d PDU A 2
H1' H -1.3225 0.5369 -0.6582 0.049 Uiso 0.092(2) 1 calc PR A 2
C2' C -1.149(3) 0.5672(13) -0.536(2) 0.044(3) Uani 0.092(2) 1 d PDU A 2
H2' H -1.0905 0.5287 -0.5353 0.053 Uiso 0.092(2) 1 calc PR A 2
N1' N -1.095(3) 0.6138(15) -0.464(2) 0.042(3) Uani 0.092(2) 1 d PDU A 2
C3' C -1.171(3) 0.6715(15) -0.473(3) 0.044(3) Uani 0.092(2) 1 d PDU A 2
H3' H -1.1274 0.7070 -0.4287 0.052 Uiso 0.092(2) 1 calc PR A 2
C4' C -1.313(4) 0.6818(16) -0.545(3) 0.0423(8) Uani 0.092(2) 1 d PDU A 2
H4' H -1.3678 0.7209 -0.5434 0.051 Uiso 0.092(2) 1 calc PR A 2
C5' C -1.372(4) 0.6324(14) -0.622(3) 0.0397(7) Uani 0.092(2) 1 d PDU A 2
C6' C -1.516(2) 0.6428(12) -0.7035(17) 0.043(3) Uani 0.092(2) 1 d PDU A 2
H6' H -1.5734 0.6801 -0.6977 0.052 Uiso 0.092(2) 1 calc PR A 2
C7' C -1.571(2) 0.6033(13) -0.7861(16) 0.044(3) Uani 0.092(2) 1 d PDU A 2
H7' H -1.5182 0.5654 -0.7965 0.053 Uiso 0.092(2) 1 calc PR A 2
C8' C -1.717(4) 0.6216(18) -0.859(3) 0.0453(8) Uani 0.199(3) 1 d PDU A 2
C9' C -1.765(3) 0.5680(13) -0.924(3) 0.0507(11) Uani 0.199(3) 1 d PDU A 2
H9' H -1.7139 0.5267 -0.9158 0.061 Uiso 0.199(3) 1 calc PR A 2
S1' S -1.9270(8) 0.5836(4) -1.0211(6) 0.076(2) Uani 0.199(3) 1 d PDU A 2
C10' C -1.9365(19) 0.6664(7) -0.9731(13) 0.060(3) Uani 0.199(3) 1 d PDU A 2
H10' H -2.0098 0.6987 -1.0047 0.072 Uiso 0.199(3) 1 calc PR A 2
C11' C -1.823(5) 0.6756(16) -0.885(3) 0.0483(9) Uani 0.199(3) 1 d PDU A 2
H11' H -1.8149 0.7141 -0.8438 0.058 Uiso 0.199(3) 1 calc PR A 2
C12' C 0.100(3) 0.6801(9) 0.346(3) 0.0476(8) Uani 0.092(2) 1 d PDU A 2
H12' H 0.1575 0.7180 0.3750 0.057 Uiso 0.092(2) 1 calc PR A 2
C13' C -0.035(3) 0.6880(12) 0.268(2) 0.048(3) Uani 0.092(2) 1 d PDU A 2
H13' H -0.0747 0.7316 0.2541 0.057 Uiso 0.092(2) 1 calc PR A 2
N2' N -0.113(3) 0.6371(13) 0.212(2) 0.046(3) Uani 0.092(2) 1 d PDU A 2
C14' C -0.058(4) 0.5749(13) 0.240(2) 0.045(3) Uani 0.092(2) 1 d PDU A 2
H14' H -0.1055 0.5385 0.1985 0.054 Uiso 0.092(2) 1 calc PR A 2
C15' C 0.067(3) 0.5615(10) 0.326(3) 0.045(3) Uani 0.092(2) 1 d PDU A 2
H15' H 0.0938 0.5170 0.3468 0.054 Uiso 0.092(2) 1 calc PR A 2
C16' C 0.150(4) 0.6153(9) 0.382(3) 0.0433(7) Uani 0.092(2) 1 d PDU A 2
C17' C 0.293(2) 0.6024(11) 0.4661(17) 0.044(3) Uani 0.092(2) 1 d PDU A 2
H17' H 0.3266 0.5577 0.4748 0.052 Uiso 0.092(2) 1 calc PR A 2
C18' C 0.378(2) 0.6477(12) 0.5306(16) 0.045(3) Uani 0.092(2) 1 d PDU A 2
H18' H 0.3548 0.6935 0.5179 0.054 Uiso 0.092(2) 1 calc PR A 2
C19' C 0.505(3) 0.6288(9) 0.6205(19) 0.0470(10) Uani 0.343(3) 1 d PDU A 2
C20' C 0.559(2) 0.6851(11) 0.6780(18) 0.0523(16) Uani 0.343(3) 1 d PDU A 2
H20' H 0.5079 0.7265 0.6664 0.063 Uiso 0.343(3) 1 calc PR A 2
S2' S 0.7238(5) 0.6736(2) 0.7709(4) 0.0630(10) Uani 0.343(3) 1 d PDU A 2
C21' C 0.7070(13) 0.5865(6) 0.7444(9) 0.059(3) Uani 0.343(3) 1 d PDU A 2
H21' H 0.7724 0.5544 0.7854 0.071 Uiso 0.343(3) 1 calc PR A 2
C22' C 0.595(3) 0.5706(10) 0.662(2) 0.0509(10) Uani 0.343(3) 1 d PDU A 2
H22' H 0.5759 0.5271 0.6345 0.061 Uiso 0.343(3) 1 calc PR A 2

loop_
_atom_site_aniso_label
_atom_site_aniso_U_11
_atom_site_aniso_U_22
_atom_site_aniso_U_33
_atom_site_aniso_U_23
_atom_site_aniso_U_13
_atom_site_aniso_U_12
O4 0.0628(18) 0.0369(14) 0.0537(19) -0.0028(12) 0.0022(12) -0.0040(11)
O3 0.0524(14) 0.0389(12) 0.0518(14) -0.0036(10) -0.0032(11) 0.0000(10)
C26 0.0463(17) 0.0353(15) 0.0464(15) 0.0021(12) 0.0164(12) -0.0031(12)
C25 0.0435(15) 0.0314(15) 0.0453(15) -0.0021(12) 0.0156(13) -0.0002(12)
C24 0.0486(17) 0.0298(15) 0.0439(16) -0.0016(12) 0.0117(13) -0.0037(12)
C23 0.0455(15) 0.0394(16) 0.0430(18) 0.0048(13) 0.0150(13) 0.0008(13)
O2 0.0552(15) 0.0358(12) 0.0515(14) -0.0071(11) 0.0043(11) -0.0003(11)
O1 0.0503(17) 0.0389(13) 0.0606(14) -0.0039(10) -0.0001(13) 0.0039(11)
C1 0.0438(16) 0.0382(15) 0.044(2) -0.0009(14) 0.0136(14) 0.0042(12)
C2 0.0458(19) 0.0419(19) 0.0433(17) -0.0005(15) 0.0117(15) 0.0051(14)
N1 0.0503(16) 0.0392(17) 0.0458(15) 0.0020(13) 0.0149(12) 0.0067(14)
C3 0.0502(18) 0.039(2) 0.042(2) 0.0043(15) 0.0122(15) 0.0071(16)
C4 0.050(2) 0.0321(15) 0.053(2) 0.0017(14) 0.0205(17) 0.0033(15)
C5 0.0458(17) 0.0351(17) 0.0426(14) 0.0007(12) 0.0202(14) -0.0022(13)
C6 0.0508(17) 0.0374(17) 0.0400(15) -0.0038(13) 0.0158(13) -0.0040(14)
C7 0.0515(18) 0.0356(17) 0.0397(16) -0.0054(13) 0.0170(14) -0.0063(14)
C8 0.0499(15) 0.044(2) 0.0446(14) 0.0028(16) 0.0192(12) -0.0052(16)
C9 0.0514(18) 0.0476(16) 0.044(3) -0.0055(15) 0.0126(16) -0.0043(14)
S1 0.0497(7) 0.0683(10) 0.0467(7) -0.0053(5) 0.0089(5) -0.0056(6)
C10 0.052(3) 0.042(2) 0.053(3) 0.0024(19) 0.015(2) 0.005(2)
C11 0.058(3) 0.0452(16) 0.0514(18) 0.0009(13) 0.0206(18) -0.0040(18)
C12 0.0405(18) 0.0413(17) 0.0571(19) 0.0029(15) 0.0178(16) 0.0036(14)
C13 0.049(2) 0.0390(18) 0.0516(19) -0.0020(15) 0.0191(16) 0.0040(14)
N2 0.0470(15) 0.0442(17) 0.0439(15) 0.0022(14) 0.0142(12) 0.0021(14)
C14 0.055(2) 0.043(2) 0.048(2) 0.0075(17) 0.0164(16) 0.0064(17)
C15 0.057(2) 0.0380(15) 0.0472(16) 0.0007(13) 0.0154(17) -0.0005(14)
C16 0.0464(14) 0.0399(17) 0.0470(14) 0.0027(15) 0.0199(12) -0.0012(15)
C17 0.0559(18) 0.0454(18) 0.0502(18) -0.0032(15) 0.0195(15) -0.0031(15)
C18 0.0524(18) 0.0460(18) 0.0516(17) -0.0041(15) 0.0187(15) -0.0041(15)
C19 0.0455(19) 0.054(2) 0.0431(15) -0.004(2) 0.0160(13) -0.004(2)
C20 0.050(3) 0.0502(17) 0.052(3) -0.0079(17) 0.0163(18) -0.0050(16)
S2 0.0455(9) 0.0619(10) 0.0467(9) -0.0020(6) 0.0063(6) -0.0057(7)
C21 0.060(3) 0.0767(16) 0.047(2) -0.0075(13) 0.0102(16) -0.0124(15)
C22 0.0583(18) 0.0554(18) 0.049(3) 0.0004(17) 0.025(2) 0.0018(14)
O4' 0.051(5) 0.040(5) 0.053(5) -0.001(5) 0.005(5) -0.001(5)
O3' 0.051(6) 0.035(5) 0.049(6) 0.002(5) 0.012(5) 0.000(5)
C26' 0.0463(17) 0.0353(15) 0.0464(15) 0.0021(12) 0.0164(12) -0.0031(12)
C23' 0.0455(15) 0.0394(16) 0.0430(18) 0.0048(13) 0.0150(13) 0.0008(13)
O2' 0.046(6) 0.042(6) 0.052(6) 0.002(5) 0.005(5) 0.004(5)
O1' 0.049(6) 0.037(5) 0.050(6) -0.001(5) 0.008(5) 0.003(5)
C1' 0.047(5) 0.034(5) 0.044(5) 0.000(5) 0.017(5) 0.001(5)
C2' 0.050(5) 0.034(5) 0.047(6) 0.000(5) 0.014(5) 0.006(5)
N1' 0.047(5) 0.036(6) 0.043(5) 0.003(5) 0.014(5) 0.008(5)
C3' 0.047(5) 0.038(5) 0.044(5) -0.001(5) 0.012(5) 0.008(5)
C4' 0.0438(16) 0.0382(15) 0.044(2) -0.0009(14) 0.0136(14) 0.0042(12)
C5' 0.0458(17) 0.0351(17) 0.0426(14) 0.0007(12) 0.0202(14) -0.0022(13)
C6' 0.051(5) 0.036(5) 0.044(5) -0.002(4) 0.018(4) -0.005(4)
C7' 0.050(5) 0.040(5) 0.045(5) 0.000(4) 0.018(4) -0.003(5)
C8' 0.0499(15) 0.044(2) 0.0446(14) 0.0028(16) 0.0192(12) -0.0052(16)
C9' 0.058(3) 0.0452(16) 0.0514(18) 0.0009(13) 0.0206(18) -0.0040(18)
S1' 0.092(4) 0.076(4) 0.063(3) -0.014(3) 0.031(3) -0.028(3)
C10' 0.061(5) 0.056(6) 0.054(6) -0.004(5) 0.007(5) -0.001(5)
C11' 0.0514(18) 0.0476(16) 0.044(3) -0.0055(15) 0.0126(16) -0.0043(14)
C12' 0.057(2) 0.0380(15) 0.0472(16) 0.0007(13) 0.0154(17) -0.0005(14)
C13' 0.056(5) 0.037(5) 0.048(5) 0.002(5) 0.013(5) 0.000(5)
N2' 0.050(5) 0.038(6) 0.047(5) 0.000(5) 0.011(5) 0.001(5)
C14' 0.048(5) 0.038(5) 0.048(5) -0.002(5) 0.014(5) 0.003(5)
C15' 0.047(5) 0.039(5) 0.052(5) 0.001(5) 0.018(5) 0.001(5)
C16' 0.0464(14) 0.0399(17) 0.0470(14) 0.0027(15) 0.0199(12) -0.0012(15)
C17' 0.049(5) 0.039(5) 0.045(4) 0.002(5) 0.018(4) -0.001(5)
C18' 0.047(5) 0.046(5) 0.045(4) 0.002(5) 0.018(4) -0.003(5)
C19' 0.0455(19) 0.054(2) 0.0431(15) -0.004(2) 0.0160(13) -0.004(2)
C20' 0.0583(18) 0.0554(18) 0.049(3) 0.0004(17) 0.025(2) 0.0018(14)
S2' 0.060(3) 0.0767(16) 0.047(2) -0.0075(13) 0.0102(16) -0.0124(15)
C21' 0.061(6) 0.055(5) 0.060(5) -0.004(4) 0.018(4) -0.005(4)
C22' 0.050(3) 0.0502(17) 0.052(3) -0.0079(17) 0.0163(18) -0.0050(16)

loop_
_atom_type_symbol
_atom_type_description
_atom_type_scat_dispersion_real
_atom_type_scat_dispersion_imag
_atom_type_scat_source
C C 0.0033 0.0016 'International Tables Vol C Tables 4.2.6.8 and 6.1.1.4'
H H 0.0000 0.0000 'International Tables Vol C Tables 4.2.6.8 and 6.1.1.4'
N N 0.0061 0.0033 'International Tables Vol C Tables 4.2.6.8 and 6.1.1.4'
O O 0.0106 0.0060 'International Tables Vol C Tables 4.2.6.8 and 6.1.1.4'
S S 0.1246 0.1234 'International Tables Vol C Tables 4.2.6.8 and 6.1.1.4'

loop_
_geom_angle_atom_site_label_1
_geom_angle_atom_site_label_2
_geom_angle_atom_site_label_3
_geom_angle
C26 O3 H3A 109.5
O4 C26 O3 124.3(3)
O4 C26 C25 123.7(3)
O3 C26 C25 112.1(3)
C26 C25 C24 113.3(2)
C26 C25 H25A 108.9
C24 C25 H25A 108.9
C26 C25 H25B 108.9
C24 C25 H25B 108.9
H25A C25 H25B 107.7
C23 C24 C25 113.4(2)
C23 C24 H24A 108.9
C25 C24 H24A 108.9
C23 C24 H24B 108.9
C25 C24 H24B 108.9
H24A C24 H24B 107.7
O2 C23 O1 123.7(3)
O2 C23 C24 124.6(3)
O1 C23 C24 111.8(3)
C23 O1 H1A 109.5
C2 C1 C5 119.9(3)
C2 C1 H1 120.0
C5 C1 H1 120.0
N1 C2 C1 123.7(3)
N1 C2 H2 118.1
C1 C2 H2 118.1
C3 N1 C2 117.2(3)
N1 C3 C4 123.9(3)
N1 C3 H3 118.1
C4 C3 H3 118.1
C3 C4 C5 119.3(3)
C3 C4 H4 120.4
C5 C4 H4 120.4
C4 C5 C1 115.9(3)
C4 C5 C6 121.3(3)
C1 C5 C6 122.7(3)
C7 C6 C5 125.9(3)
C7 C6 H6 117.1
C5 C6 H6 117.1
C6 C7 C8 127.5(4)
C6 C7 H7 116.3
C8 C7 H7 116.3
C9 C8 C11 111.3(3)
C9 C8 C7 123.5(4)
C11 C8 C7 125.2(4)
C8 C9 S1 113.5(3)
C8 C9 H9 123.2
S1 C9 H9 123.2
C9 S1 C10 90.9(3)
C11 C10 S1 110.0(4)
C11 C10 H10 125.0
S1 C10 H10 125.0
C10 C11 C8 114.2(4)
C10 C11 H11 122.9
C8 C11 H11 122.9
C13 C12 C16 120.2(3)
C13 C12 H12 119.9
C16 C12 H12 119.9
N2 C13 C12 124.1(3)
N2 C13 H13 118.0
C12 C13 H13 118.0
C13 N2 C14 116.4(3)
N2 C14 C15 123.7(3)
N2 C14 H14 118.2
C15 C14 H14 118.2
C16 C15 C14 119.3(3)
C16 C15 H15 120.4
C14 C15 H15 120.4
C15 C16 C12 116.4(3)
C15 C16 C17 120.3(3)
C12 C16 C17 123.2(3)
C18 C17 C16 125.3(3)
C18 C17 H17 117.3
C16 C17 H17 117.3
C17 C18 C19 129.1(4)
C17 C18 H18 115.5
C19 C18 H18 115.5
C20 C19 C22 110.4(3)
C20 C19 C18 124.7(7)
C22 C19 C18 124.9(6)
C19 C20 S2 115.1(7)
C19 C20 H20 122.5
S2 C20 H20 122.5
C20 S2 C21 88.4(5)
C22 C21 S2 114.4(8)
C22 C21 H21 122.8
S2 C21 H21 122.8
C21 C22 C19 111.5(8)
C21 C22 H22 124.3
C19 C22 H22 124.3
C26' O3' H3" 109.5
O4' C26' O3' 123.8(7)
O4' C26' C25' 123.8(8)
O3' C26' C25' 111.8(6)
C26' C25' C24' 113.8(6)
C26' C25' H25D 108.8
C24' C25' H25D 108.8
C26' C25' H25C 108.8
C24' C25' H25C 108.8
H25D C25' H25C 107.7
C23' C24' C25' 113.3(6)
C23' C24' H24D 108.9
C25' C24' H24D 108.9
C23' C24' H24C 108.9
C25' C24' H24C 108.9
H24D C24' H24C 107.7
O2' C23' O1' 123.6(7)
O2' C23' C24' 124.4(7)
O1' C23' C24' 111.7(6)
C23' O1' H1" 109.5
C2' C1' C5' 119.9(5)
C2' C1' H1' 120.1
C5' C1' H1' 120.1
N1' C2' C1' 123.6(6)
N1' C2' H2' 118.2
C1' C2' H2' 118.2
C3' N1' C2' 117.1(5)
N1' C3' C4' 123.6(6)
N1' C3' H3' 118.2
C4' C3' H3' 118.2
C3' C4' C5' 119.1(5)
C3' C4' H4' 120.5
C5' C4' H4' 120.5
C4' C5' C1' 116.0(4)
C4' C5' C6' 121.3(5)
C1' C5' C6' 122.7(5)
C7' C6' C5' 125.6(7)
C7' C6' H6' 117.2
C5' C6' H6' 117.2
C6' C7' C8' 117.5(17)
C6' C7' H7' 121.2
C8' C7' H7' 121.2
C9' C8' C11' 111.1(5)
C9' C8' C7' 107.3(17)
C11' C8' C7' 141.5(17)
C8' C9' S1' 113.5(4)
C8' C9' H9' 123.3
S1' C9' H9' 123.3
C9' S1' C10' 90.8(4)
C11' C10' S1' 110.0(5)
C11' C10' H10' 125.0
S1' C10' H10' 125.0
C10' C11' C8' 114.0(6)
C10' C11' H11' 123.0
C8' C11' H11' 123.0
C13' C12' C16' 120.1(6)
C13' C12' H12' 120.0
C16' C12' H12' 120.0
N2' C13' C12' 123.9(6)
N2' C13' H13' 118.0
C12' C13' H13' 118.0
C13' N2' C14' 116.1(5)
N2' C14' C15' 123.7(6)
N2' C14' H14' 118.2
C15' C14' H14' 118.2
C16' C15' C14' 119.3(5)
C16' C15' H15' 120.4
C14' C15' H15' 120.4
C15' C16' C12' 116.0(5)
C15' C16' C17' 120.1(6)
C12' C16' C17' 123.5(6)
C18' C17' C16' 126.8(7)
C18' C17' H17' 116.6
C16' C17' H17' 116.6
C17' C18' C19' 122.7(16)
C17' C18' H18' 118.6
C19' C18' H18' 118.6
C20' C19' C22' 111.5(5)
C20' C19' C18' 109.2(15)
C22' C19' C18' 139.2(15)
C19' C20' S2' 114.1(9)
C19' C20' H20' 122.9
S2' C20' H20' 122.9
C20' S2' C21' 88.6(7)
C22' C21' S2' 114.1(9)
C22' C21' H21' 122.9
S2' C21' H21' 122.9
C21' C22' C19' 110.8(10)
C21' C22' H22' 124.6
C19' C22' H22' 124.6

loop_
_geom_bond_atom_site_label_1
_geom_bond_atom_site_label_2
_geom_bond_distance
O4 C26 1.202(4)
O3 C26 1.321(4)
O3 H3A 0.8200
C26 C25 1.507(4)
C25 C24 1.512(4)
C25 H25A 0.9700
C25 H25B 0.9700
C24 C23 1.495(4)
C24 H24A 0.9700
C24 H24B 0.9700
C23 O2 1.206(4)
C23 O1 1.326(4)
O1 H1A 0.8200
C1 C2 1.366(4)
C1 C5 1.404(4)
C1 H1 0.9300
C2 N1 1.328(4)
C2 H2 0.9300
N1 C3 1.323(4)
C3 C4 1.380(5)
C3 H3 0.9300
C4 C5 1.402(4)
C4 H4 0.9300
C5 C6 1.453(4)
C6 C7 1.330(4)
C6 H6 0.9300
C7 C8 1.465(4)
C7 H7 0.9300
C8 C9 1.360(5)
C8 C11 1.417(5)
C9 S1 1.681(4)
C9 H9 0.9300
S1 C10 1.770(5)
C10 C11 1.336(7)
C10 H10 0.9300
C11 H11 0.9300
C12 C13 1.365(5)
C12 C16 1.394(4)
C12 H12 0.9300
C13 N2 1.326(4)
C13 H13 0.9300
N2 C14 1.335(4)
C14 C15 1.392(5)
C14 H14 0.9300
C15 C16 1.384(4)
C15 H15 0.9300
C16 C17 1.470(4)
C17 C18 1.325(4)
C17 H17 0.9300
C18 C19 1.465(5)
C18 H18 0.9300
C19 C20 1.357(10)
C19 C22 1.436(11)
C20 S2 1.671(8)
C20 H20 0.9300
S2 C21 1.750(8)
C21 C22 1.295(11)
C21 H21 0.9300
C22 H22 0.9300
O4' C26' 1.203(6)
O3' C26' 1.325(6)
O3' H3" 0.8200
C26' C25' 1.506(6)
C25' C24' 1.510(6)
C25' H25D 0.9700
C25' H25C 0.9700
C24' C23' 1.497(6)
C24' H24D 0.9700
C24' H24C 0.9700
C23' O2' 1.207(6)
C23' O1' 1.325(6)
O1' H1" 0.8200
C1' C2' 1.366(6)
C1' C5' 1.404(6)
C1' H1' 0.9300
C2' N1' 1.328(6)
C2' H2' 0.9300
N1' C3' 1.323(6)
C3' C4' 1.382(7)
C3' H3' 0.9300
C4' C5' 1.402(6)
C4' H4' 0.9300
C5' C6' 1.453(5)
C6' C7' 1.330(6)
C6' H6' 0.9300
C7' C8' 1.443(15)
C7' H7' 0.9300
C8' C9' 1.362(7)
C8' C11' 1.418(8)
C9' S1' 1.682(6)
C9' H9' 0.9300
S1' C10' 1.770(6)
C10' C11' 1.335(8)
C10' H10' 0.9300
C11' H11' 0.9300
C12' C13' 1.365(6)
C12' C16' 1.395(6)
C12' H12' 0.9300
C13' N2' 1.327(6)
C13' H13' 0.9300
N2' C14' 1.335(6)
C14' C15' 1.391(7)
C14' H14' 0.9300
C15' C16' 1.388(6)
C15' H15' 0.9300
C16' C17' 1.466(6)
C17' C18' 1.323(6)
C17' H17' 0.9300
C18' C19' 1.455(14)
C18' H18' 0.9300
C19' C20' 1.358(15)
C19' C22' 1.424(15)
C20' S2' 1.661(12)
C20' H20' 0.9300
S2' C21' 1.749(9)
C21' C22' 1.301(14)
C21' H21' 0.9300
C22' H22' 0.9300

loop_
_geom_torsion_atom_site_label_1
_geom_torsion_atom_site_label_2
_geom_torsion_atom_site_label_3
_geom_torsion_atom_site_label_4
_geom_torsion
O4 C26 C25 C24 -6.0(7)
O3 C26 C25 C24 173.6(4)
C26 C25 C24 C23 -179.9(4)
C25 C24 C23 O2 1.1(8)
C25 C24 C23 O1 -179.3(4)
C5 C1 C2 N1 0.4(6)
C1 C2 N1 C3 -1.0(5)
C2 N1 C3 C4 1.5(5)
N1 C3 C4 C5 -1.3(6)
C3 C4 C5 C1 0.5(6)
C3 C4 C5 C6 179.2(3)
C2 C1 C5 C4 -0.1(6)
C2 C1 C5 C6 -178.8(4)
C4 C5 C6 C7 174.1(3)
C1 C5 C6 C7 -7.3(6)
C5 C6 C7 C8 -179.2(9)
C6 C7 C8 C9 -174.7(11)
C6 C7 C8 C11 6(2)
C11 C8 C9 S1 2.2(17)
C7 C8 C9 S1 -177.0(12)
C8 C9 S1 C10 -1.5(12)
C9 S1 C10 C11 0.3(8)
S1 C10 C11 C8 0.9(12)
C9 C8 C11 C10 -2.0(17)
C7 C8 C11 C10 177.2(12)
C16 C12 C13 N2 -0.3(5)
C12 C13 N2 C14 0.6(5)
C13 N2 C14 C15 -0.5(5)
N2 C14 C15 C16 0.1(6)
C14 C15 C16 C12 0.2(6)
C14 C15 C16 C17 -179.7(4)
C13 C12 C16 C15 -0.1(6)
C13 C12 C16 C17 179.8(4)
C15 C16 C17 C18 176.3(4)
C12 C16 C17 C18 -3.6(7)
C16 C17 C18 C19 178.5(11)
C17 C18 C19 C20 -179.9(14)
C17 C18 C19 C22 -1(2)
C22 C19 C20 S2 0(2)
C18 C19 C20 S2 179.0(14)
C19 C20 S2 C21 2.6(16)
C20 S2 C21 C22 -5.2(14)
S2 C21 C22 C19 6.3(19)
C20 C19 C22 C21 -4(2)
C18 C19 C22 C21 177.0(16)
O4' C26' C25' C24' -14(7)
O3' C26' C25' C24' 175(4)
C26' C25' C24' C23' -173(4)
C25' C24' C23' O2' 13(8)
C25' C24' C23' O1' -173(4)
C5' C1' C2' N1' 5(8)
C1' C2' N1' C3' -7(7)
C2' N1' C3' C4' 9(7)
N1' C3' C4' C5' -8(8)
C3' C4' C5' C1' 5(7)
C3' C4' C5' C6' -176(5)
C2' C1' C5' C4' -4(7)
C2' C1' C5' C6' 177(4)
C4' C5' C6' C7' 171(4)
C1' C5' C6' C7' -10(7)
C5' C6' C7' C8' 180(5)
C6' C7' C8' C9' -168(4)
C6' C7' C8' C11' 12(11)
C11' C8' C9' S1' 5(7)
C7' C8' C9' S1' -175(4)
C8' C9' S1' C10' -1(5)
C9' S1' C10' C11' -3(4)
S1' C10' C11' C8' 7(6)
C9' C8' C11' C10' -8(7)
C7' C8' C11' C10' 172(8)
C16' C12' C13' N2' -11(7)
C12' C13' N2' C14' 5(7)
C13' N2' C14' C15' 5(7)
N2' C14' C15' C16' -7(7)
C14' C15' C16' C12' 1(7)
C14' C15' C16' C17' -173(5)
C13' C12' C16' C15' 8(7)
C13' C12' C16' C17' -179(4)
C15' C16' C17' C18' -174(4)
C12' C16' C17' C18' 13(7)
C16' C17' C18' C19' 171(4)
C17' C18' C19' C20' -173(3)
C17' C18' C19' C22' 12(7)
C22' C19' C20' S2' 7(4)
C18' C19' C20' S2' -169(3)
C19' C20' S2' C21' -9(3)
C20' S2' C21' C22' 8(2)
S2' C21' C22' C19' -6(4)
C20' C19' C22' C21' -1(4)
C18' C19' C22' C21' 174(4)
